data_1570028
loop_
_publ_author_name
'Barsukova, Marina'
'Sapianik, Aleksandr'
'Guillerm, Vincent'
'Shkurenko, Aleksander'
'Shaikh, Aslam C.'
'Parvatkar, Prakash'
'Bhatt, Prashant M.'
'Bonneau, Mickaele'
'Alhaji, Abdulhadi'
'Shekhah, Osama'
'Balestra, Salvador R. G.'
'Semino, Rocio'
'Maurin, Guillaume'
'Eddaoudi, Mohamed'

_publ_section_title
;
 Face-directed assembly of tailored isoreticular MOFs using centring
 structure-directing agents
;
_journal_name_full 'Nature Synthesis'
_journal_page_first 1
_journal_paper_doi 10.1038/s44160-023-00401-8
_journal_year 2023
_chemical_absolute_configuration ad
_chemical_formula_moiety '2(C4 H12 N 1+), (Co3 O (H2O)1.67 (C15 H3 O6 S3)2, (C33 H24 N6)0.67 2-)'
_chemical_formula_sum 'C60 H49.33 Co3 N6 O14.67 S6'
_chemical_formula_weight 1458.20
_space_group_crystal_system cubic
_space_group_IT_number 217
_space_group_name_Hall 'I -4 2 3'
_space_group_name_H-M_alt 'I -4 3 m'
_atom_sites_solution_hydrogens geom
_atom_sites_solution_primary direct
_atom_sites_solution_secondary difmap
_audit_creation_method SHELXL-2018/3
_cell_angle_alpha 90
_cell_angle_beta 90
_cell_angle_gamma 90
_cell_formula_units_Z 24
_cell_length_a 45.130(3)
_cell_length_b 45.130(3)
_cell_length_c 45.130(3)
_cell_measurement_reflns_used 3774
_cell_measurement_temperature 100.0(1)
_cell_measurement_theta_max 32.59
_cell_measurement_theta_min 2.40
_cell_volume 91917(11)
_computing_cell_refinement 'SAINT V8.38A (Bruker, 2018)'
_computing_data_collection 'APEX3 v2018.7-2 (Bruker AXS Inc., 2018)'
_computing_data_reduction 'SAINT V8.38A (Bruker, 2018)'
_computing_molecular_graphics 'DIAMOND (Crystal Impact GbR, 2009'
_computing_publication_material 'PublCIF. Westrip, S. P. (2010). J. Appl. Cryst. 43, 920-925.'
_computing_structure_refinement 'SHELXL-2018/3 (Sheldrick, 2018)'
_computing_structure_solution 'SHELXS  (Sheldrick, 2008)'
_diffrn_ambient_temperature 100.0(1)
_diffrn_detector_area_resol_mean 8.3
_diffrn_measured_fraction_theta_full 0.992
_diffrn_measured_fraction_theta_max 0.992
_diffrn_measurement_device_type 'Bruker X8 PROSPECTOR APEX2 CCD'
_diffrn_measurement_method '\f and \w scans'
_diffrn_radiation_monochromator mirrors
_diffrn_radiation_type CuK\a
_diffrn_radiation_wavelength 1.54178
_diffrn_reflns_av_R_equivalents 0.0802
_diffrn_reflns_av_unetI/netI 0.0713
_diffrn_reflns_Laue_measured_fraction_full 0.992
_diffrn_reflns_Laue_measured_fraction_max 0.992
_diffrn_reflns_limit_h_max 20
_diffrn_reflns_limit_h_min -32
_diffrn_reflns_limit_k_max 30
_diffrn_reflns_limit_k_min -13
_diffrn_reflns_limit_l_max 28
_diffrn_reflns_limit_l_min -31
_diffrn_reflns_number 18783
_diffrn_reflns_point_group_measured_fraction_full 0.989
_diffrn_reflns_point_group_measured_fraction_max 0.989
_diffrn_reflns_theta_full 33.390
_diffrn_reflns_theta_max 33.390
_diffrn_reflns_theta_min 4.381
_diffrn_source 'Incoatec I\ms'
_exptl_absorpt_coefficient_mu 3.523
_exptl_absorpt_correction_T_max 0.0903
_exptl_absorpt_correction_T_min 0.0388
_exptl_absorpt_correction_type multi-scan
_exptl_absorpt_process_details
;
SADABS-2016/2 (Bruker,2016/2) was used for absorption correction.
wR2(int) was 0.0827 before and 0.0584 after correction.
The Ratio of minimum to maximum transmission is 0.4297.
The \l/2 correction factor is Not present.
;
_exptl_crystal_colour brown
_exptl_crystal_density_diffrn 0.632
_exptl_crystal_description cube
_exptl_crystal_F_000 17896
_exptl_crystal_size_max 0.090
_exptl_crystal_size_mid 0.080
_exptl_crystal_size_min 0.080
_refine_diff_density_max 0.463
_refine_diff_density_min -0.301
_refine_diff_density_rms 0.059
_refine_ls_abs_structure_details
;
 Refined as an inversion twin.
;
_refine_ls_abs_structure_Flack 0.49(4)
_refine_ls_extinction_coef .
_refine_ls_extinction_method none
_refine_ls_goodness_of_fit_ref 1.267
_refine_ls_hydrogen_treatment constr
_refine_ls_matrix_type full
_refine_ls_number_parameters 544
_refine_ls_number_reflns 3185
_refine_ls_number_restraints 836
_refine_ls_restrained_S_all 1.154
_refine_ls_R_factor_all 0.1267
_refine_ls_R_factor_gt 0.0949
_refine_ls_shift/su_max 0.000
_refine_ls_shift/su_mean 0.000
_refine_ls_structure_factor_coef Fsqd
_refine_ls_weighting_details 'w=1/[\s^2^(Fo^2^)+(0.2000P)^2^] where P=(Fo^2^+2Fc^2^)/3'
_refine_ls_weighting_scheme calc
_refine_ls_wR_factor_gt 0.2567
_refine_ls_wR_factor_ref 0.2908
_reflns_Friedel_coverage 0.865
_reflns_Friedel_fraction_full 0.986
_reflns_Friedel_fraction_max 0.985
_reflns_number_gt 2243
_reflns_number_total 3185
_reflns_threshold_expression 'I > 2\s(I)'
_cod_data_source_file 44160_2023_401_MOESM8_ESM.cif
_cod_data_source_block Co-sod-ZMOF-205
_cod_original_cell_volume 91920(20)
_cod_database_code 1570028
_shelx_shelxl_version_number 2018/3
_shelx_space_group_comment
;
The symmetry employed for this shelxl refinement is uniquely defined
by the following loop, which should always be used as a source of
symmetry information in preference to the above space-group names.
They are only intended as comments.
;
_shelx_estimated_absorpt_t_min 0.742
_shelx_estimated_absorpt_t_max 0.766
_platon_squeeze_void_probe_radius 1.20

loop_
_space_group_symop_operation_xyz
'x, y, z'
'y, -x, -z'
'-x, -y, z'
'-y, x, -z'
'-x, z, -y'
'x, -y, -z'
'-x, -z, y'
'-z, -y, x'
'-x, y, -z'
'z, -y, -x'
'z, x, y'
'y, z, x'
'-y, -z, x'
'z, -x, -y'
'-y, z, -x'
'-z, -x, y'
'-z, x, -y'
'y, -z, -x'
'-y, -x, z'
'y, x, z'
'x, -z, -y'
'x, z, y'
'-z, y, -x'
'z, y, x'
'x+1/2, y+1/2, z+1/2'
'y+1/2, -x+1/2, -z+1/2'
'-x+1/2, -y+1/2, z+1/2'
'-y+1/2, x+1/2, -z+1/2'
'-x+1/2, z+1/2, -y+1/2'
'x+1/2, -y+1/2, -z+1/2'
'-x+1/2, -z+1/2, y+1/2'
'-z+1/2, -y+1/2, x+1/2'
'-x+1/2, y+1/2, -z+1/2'
'z+1/2, -y+1/2, -x+1/2'
'z+1/2, x+1/2, y+1/2'
'y+1/2, z+1/2, x+1/2'
'-y+1/2, -z+1/2, x+1/2'
'z+1/2, -x+1/2, -y+1/2'
'-y+1/2, z+1/2, -x+1/2'
'-z+1/2, -x+1/2, y+1/2'
'-z+1/2, x+1/2, -y+1/2'
'y+1/2, -z+1/2, -x+1/2'
'-y+1/2, -x+1/2, z+1/2'
'y+1/2, x+1/2, z+1/2'
'x+1/2, -z+1/2, -y+1/2'
'x+1/2, z+1/2, y+1/2'
'-z+1/2, y+1/2, -x+1/2'
'z+1/2, y+1/2, x+1/2'

loop_
_atom_site_label
_atom_site_type_symbol
_atom_site_fract_x
_atom_site_fract_y
_atom_site_fract_z
_atom_site_U_iso_or_equiv
_atom_site_adp_type
_atom_site_occupancy
_atom_site_site_symmetry_order
_atom_site_calc_flag
_atom_site_refinement_flags_posn
_atom_site_refinement_flags_adp
_atom_site_refinement_flags_occupancy
_atom_site_disorder_assembly
_atom_site_disorder_group
Co1 Co 0.16030(18) 0.4604(2) 0.16030(18) 0.108(5) Uani 1 2 d DS T P . .
Co2 Co 0.16074(19) 0.5405(2) 0.16074(19) 0.115(5) Uani 1 2 d DS T P . .
Co3 Co 0.11331(15) 0.4994(3) 0.11331(15) 0.115(4) Uani 1 2 d S T P . .
O1U3 O 0.1453(5) 0.5007(10) 0.1453(5) 0.095(10) Uani 1 2 d S T P A .
O1W O 0.1801(7) 0.4227(8) 0.1801(7) 0.126(16) Uani 0.3333 2 d DS T P A 2
O2W O 0.1766(7) 0.5819(7) 0.1766(7) 0.148(17) Uani 0.3333 2 d DS T P A 1
O3W O 0.0791(6) 0.5042(11) 0.0791(6) 0.150(14) Uani 1 2 d S T P A .
O1A O 0.2024(5) 0.4732(6) 0.1551(6) 0.115(10) Uani 1 1 d D U . . .
O2A O 0.2040(6) 0.5242(6) 0.1588(6) 0.118(10) Uani 1 1 d D U . . .
O3A O 0.3328(6) 0.6165(5) 0.0561(6) 0.124(11) Uani 1 1 d D U . . .
O4A O 0.3700(5) 0.5900(7) 0.0373(6) 0.142(12) Uani 1 1 d D U . . .
O5A O 0.3615(6) 0.4108(7) 0.0274(6) 0.141(11) Uani 1 1 d D U . . .
O6A O 0.3366(6) 0.3801(5) 0.0587(6) 0.118(10) Uani 1 1 d D U . . .
C1A C 0.2849(5) 0.4835(6) 0.1064(5) 0.107(10) Uani 1 1 d D U . . .
C2A C 0.2846(4) 0.5139(6) 0.1058(5) 0.106(10) Uani 1 1 d D U . . .
C3A C 0.3060(6) 0.5293(5) 0.0899(6) 0.119(10) Uani 1 1 d D U . . .
C4A C 0.3272(6) 0.5137(6) 0.0742(6) 0.116(10) Uani 1 1 d D U . . .
C5A C 0.3279(6) 0.4831(6) 0.0755(6) 0.116(10) Uani 1 1 d D U . . .
C6A C 0.3062(6) 0.4678(4) 0.0908(6) 0.112(10) Uani 1 1 d D U . . .
C7A C 0.2588(5) 0.4763(8) 0.1240(5) 0.116(4) Uani 0.558(13) 1 d D U P B 1
H7A H 0.253804 0.456328 0.128257 0.140 Uiso 0.558(13) 1 calc R U P B 1
S1A S 0.2564(4) 0.5330(4) 0.1234(5) 0.116(4) Uani 0.558(13) 1 d D U P B 1
C7A' C 0.2581(5) 0.5210(8) 0.1229(6) 0.116(4) Uani 0.442(13) 1 d D U P B 2
H7A' H 0.252412 0.541051 0.125961 0.140 Uiso 0.442(13) 1 calc R U P B 2
S1A' S 0.2575(5) 0.4643(5) 0.1253(5) 0.116(4) Uani 0.442(13) 1 d D U P B 2
C8A C 0.3107(6) 0.5602(6) 0.0813(6) 0.126(6) Uani 0.558(13) 1 d D U P B 1
H8A H 0.298705 0.575889 0.088758 0.152 Uiso 0.558(13) 1 calc R U P B 1
S2A S 0.3511(4) 0.5323(4) 0.0505(4) 0.126(6) Uani 0.558(13) 1 d D U P B 1
C8A' C 0.3423(7) 0.5368(5) 0.0574(6) 0.126(6) Uani 0.442(13) 1 d D U P B 2
H8A' H 0.357732 0.532310 0.043892 0.152 Uiso 0.442(13) 1 calc R U P B 2
S2A' S 0.3028(5) 0.5676(5) 0.0866(6) 0.126(6) Uani 0.442(13) 1 d D U P B 2
C9A C 0.3446(7) 0.4598(5) 0.0605(6) 0.122(5) Uani 0.558(13) 1 d D U P B 1
H9A H 0.361059 0.464222 0.048138 0.147 Uiso 0.558(13) 1 calc R U P B 1
S3A S 0.3044(4) 0.4296(4) 0.0885(5) 0.122(5) Uani 0.558(13) 1 d D U P B 1
C9A' C 0.3123(7) 0.4368(7) 0.0833(6) 0.122(5) Uani 0.442(13) 1 d D U P B 2
H9A' H 0.300455 0.421172 0.090818 0.147 Uiso 0.442(13) 1 calc R U P B 2
S3A' S 0.3535(5) 0.4643(4) 0.0539(5) 0.122(5) Uani 0.442(13) 1 d D U P B 2
C10A C 0.2419(5) 0.4987(5) 0.1342(6) 0.109(8) Uani 1 1 d D U . . .
C11A C 0.3332(6) 0.5650(5) 0.0621(7) 0.124(10) Uani 1 1 d D U . . .
C12A C 0.3356(6) 0.4315(5) 0.0652(7) 0.128(10) Uani 1 1 d D U . . .
C13A C 0.2132(5) 0.4988(6) 0.1510(4) 0.103(11) Uani 1 1 d D U . . .
C14A C 0.3462(5) 0.5933(5) 0.0509(5) 0.124(13) Uani 1 1 d D U . . .
C15A C 0.3452(5) 0.4041(5) 0.0492(5) 0.125(13) Uani 1 1 d D U . . .
N1C N 0.1801(7) 0.4227(8) 0.1801(7) 0.126(16) Uani 0.6667 2 d DS TU P A .
C1C C 0.1858(10) 0.3976(12) 0.1666(10) 0.15(2) Uani 0.3333 1 d D U P A -1
H1C H 0.181337 0.393758 0.146371 0.179 Uiso 0.3333 1 calc R U P A -1
N2C N 0.1989(11) 0.3779(8) 0.1849(16) 0.171(19) Uani 0.3333 1 d D U P A -1
C2C C 0.2014(19) 0.3908(16) 0.2121(14) 0.15(2) Uani 0.3333 1 d D U P A -1
H2C H 0.209495 0.382401 0.229614 0.178 Uiso 0.3333 1 calc R U P A -1
C3C C 0.1899(16) 0.4184(15) 0.2086(10) 0.14(2) Uani 0.3333 1 d D U P A -1
H3C H 0.188817 0.432867 0.223878 0.166 Uiso 0.3333 1 calc R U P A -1
C4C C 0.2044(11) 0.3489(8) 0.1733(12) 0.216(18) Uani 0.3333 1 d DG U P A -1
C5C C 0.1888(12) 0.3252(9) 0.1850(13) 0.236(13) Uani 0.3333 1 d DG U P A -1
H5C H 0.174432 0.328412 0.200091 0.284 Uiso 0.3333 1 calc R U P A -1
C6C C 0.1941(12) 0.2966(9) 0.1747(14) 0.236(13) Uani 0.3333 1 d DG U P A -1
H6C H 0.183344 0.280370 0.182741 0.284 Uiso 0.3333 1 calc R U P A -1
C7C C 0.2150(10) 0.2918(9) 0.1527(13) 0.249(17) Uani 0.3333 1 d DG U P A -1
C8C C 0.2307(14) 0.3156(12) 0.1409(15) 0.236(13) Uani 0.3333 1 d DG U P A -1
H8C H 0.245030 0.312359 0.125847 0.284 Uiso 0.3333 1 calc R U P A -1
C9C C 0.2254(14) 0.3442(10) 0.1512(16) 0.236(13) Uani 0.3333 1 d DG U P A -1
H9C H 0.236119 0.360401 0.143197 0.284 Uiso 0.3333 1 calc R U P A -1
C10C C 0.2508(12) 0.2508(12) 0.1522(17) 0.28(3) Uani 0.3333 2 d DS TU P A .
H10C H 0.263100 0.263100 0.163982 0.336 Uiso 0.3333 2 calc R U P . .
C11C C 0.2228(11) 0.2609(10) 0.1438(14) 0.270(16) Uani 0.3333 1 d D U P . .
C12C C 0.2044(12) 0.2425(11) 0.1277(18) 0.270(16) Uani 0.3333 1 d D U P A .
H12C H 0.184414 0.248045 0.123850 0.324 Uiso 0.3333 1 calc R U P . .
C13C C 0.2156(11) 0.2156(11) 0.1170(17) 0.28(2) Uani 0.3333 2 d DS TU P . .
C14C C 0.1989(11) 0.1989(11) 0.0936(18) 0.296(19) Uani 0.3333 2 d DS TU P A .
C15C C 0.179(3) 0.2143(15) 0.076(3) 0.303(15) Uani 0.1667 1 d D U P A -1
H15C H 0.175381 0.234781 0.079348 0.364 Uiso 0.1667 1 calc R U P A -1
C16C C 0.164(3) 0.1996(16) 0.054(3) 0.303(15) Uani 0.1667 1 d D U P A -1
H16C H 0.149410 0.209822 0.041960 0.364 Uiso 0.1667 1 calc R U P A -1
C17C C 0.1698(13) 0.1698(13) 0.0482(19) 0.31(2) Uani 0.3333 2 d DS TU P . .
C18C C 0.189(3) 0.1540(14) 0.067(3) 0.303(15) Uani 0.1667 1 d D U P A -1
H18C H 0.191119 0.133279 0.063968 0.364 Uiso 0.1667 1 calc R U P A -1
C19C C 0.204(3) 0.1688(13) 0.089(3) 0.303(15) Uani 0.1667 1 d D U P A -1
H19C H 0.217089 0.158358 0.101583 0.364 Uiso 0.1667 1 calc R U P A -1
N3C N 0.1564(12) 0.1564(12) 0.0230(18) 0.31(3) Uani 0.3333 2 d DGS TU P A .
C20C C 0.162(5) 0.128(2) 0.012(4) 0.31(4) Uani 0.1667 1 d DG U P A -1
H20C H 0.175759 0.113647 0.020185 0.368 Uiso 0.1667 1 calc R U P A -1
N4C N 0.145(4) 0.123(2) -0.014(3) 0.31(4) Uani 0.1667 1 d G U P A -1
C21C C 0.128(4) 0.149(2) -0.018(3) 0.31(4) Uani 0.1667 1 d G U P A -1
H21C H 0.114044 0.152550 -0.034128 0.370 Uiso 0.1667 1 calc R U P A -1
C22C C 0.135(5) 0.170(2) 0.004(4) 0.31(4) Uani 0.1667 1 d DG U P A -1
H22C H 0.127065 0.189224 0.006434 0.371 Uiso 0.1667 1 calc R U P A -1
N1D N 0.1766(7) 0.5819(7) 0.1766(7) 0.148(17) Uani 0.6667 2 d DS TU P A .
C1D C 0.1869(11) 0.6061(11) 0.1638(11) 0.17(2) Uani 0.3333 1 d D U P A -2
H1D H 0.195974 0.606417 0.144797 0.203 Uiso 0.3333 1 calc R U P A -2
N2D N 0.1831(11) 0.6304(8) 0.1811(14) 0.185(19) Uani 0.3333 1 d D U P A -2
C2D C 0.170(2) 0.6212(13) 0.2071(14) 0.17(2) Uani 0.3333 1 d D U P A -2
H2D H 0.165445 0.632888 0.224023 0.198 Uiso 0.3333 1 calc R U P A -2
C3D C 0.1653(18) 0.5918(13) 0.2031(10) 0.15(2) Uani 0.3333 1 d D U P A -2
H3D H 0.155329 0.579512 0.217022 0.178 Uiso 0.3333 1 calc R U P A -2
C4D C 0.1936(10) 0.6571(7) 0.1676(12) 0.193(17) Uani 0.3333 1 d DG U P A -2
C5D C 0.1877(13) 0.6627(9) 0.1379(12) 0.201(13) Uani 0.3333 1 d DG U P A -2
H5D H 0.176951 0.648741 0.126401 0.241 Uiso 0.3333 1 calc R U P A -2
C6D C 0.1976(13) 0.6889(10) 0.1249(11) 0.201(13) Uani 0.3333 1 d DG U P A -2
H6D H 0.193622 0.692744 0.104624 0.241 Uiso 0.3333 1 calc R U P A -2
C7D C 0.2134(8) 0.7093(8) 0.1417(12) 0.209(17) Uani 0.3333 1 d DG U P A -2
C8D C 0.2193(13) 0.7037(10) 0.1714(12) 0.201(13) Uani 0.3333 1 d DG U P A -2
H8D H 0.230073 0.717641 0.182834 0.241 Uiso 0.3333 1 calc R U P A -2
C9D C 0.2094(14) 0.6775(10) 0.1843(11) 0.201(13) Uani 0.3333 1 d DG U P A -2
H9D H 0.213403 0.673638 0.204612 0.241 Uiso 0.3333 1 calc R U P A -2
C10D C 0.2514(10) 0.7486(10) 0.1386(15) 0.24(3) Uani 0.3333 2 d DS TU P A .
H10D H 0.262517 0.737483 0.152642 0.286 Uiso 0.3333 2 calc R U P . .
C11D C 0.2245(8) 0.7376(8) 0.1284(13) 0.229(16) Uani 0.3333 1 d D U P . .
C12D C 0.2089(9) 0.7532(8) 0.1070(16) 0.229(16) Uani 0.3333 1 d D U P A -2
H12D H 0.191760 0.744807 0.098053 0.275 Uiso 0.3333 1 calc R U P A -2
C13D C 0.2186(6) 0.7814(6) 0.0987(15) 0.23(2) Uani 0.3333 2 d DS TU P . .
C14D C 0.1984(4) 0.8016(4) 0.0816(16) 0.234(19) Uani 0.3333 2 d DGS TU P A .
C15D C 0.1691(7) 0.8041(18) 0.091(2) 0.238(14) Uani 0.1667 1 d DG U P A -2
H15D H 0.162363 0.793331 0.107560 0.286 Uiso 0.1667 1 calc R U P A -2
C16D C 0.1498(7) 0.8225(18) 0.075(2) 0.238(14) Uani 0.1667 1 d DG U P A -2
H16D H 0.129611 0.823601 0.081392 0.286 Uiso 0.1667 1 calc R U P A -2
C17D C 0.1597(6) 0.8397(8) 0.0509(16) 0.24(2) Uani 0.3333 2 d DG TU P . .
C18D C 0.1890(10) 0.836(2) 0.042(2) 0.238(14) Uani 0.1667 1 d DG U P A -2
H18D H 0.195824 0.845619 0.024510 0.286 Uiso 0.1667 1 calc R U P A -2
C19D C 0.2083(8) 0.8172(19) 0.057(2) 0.238(14) Uani 0.1667 1 d DG U P A -2
H19D H 0.228337 0.815377 0.050783 0.286 Uiso 0.1667 1 calc R U P A -2
N3D N 0.1399(6) 0.8601(6) 0.0370(16) 0.26(3) Uani 0.3333 2 d DGS TU P A .
C20D C 0.1481(15) 0.885(2) 0.020(3) 0.26(3) Uani 0.1667 1 d DG U P A -2
H20D H 0.167761 0.891252 0.015361 0.317 Uiso 0.1667 1 calc R U P A -2
N4D N 0.122(2) 0.8996(16) 0.010(3) 0.27(4) Uani 0.1667 1 d G U P A -2
C21D C 0.0973(14) 0.883(2) 0.022(3) 0.27(4) Uani 0.1667 1 d G U P A -2
H21D H 0.076933 0.888078 0.018864 0.321 Uiso 0.1667 1 calc R U P A -2
C22D C 0.1085(6) 0.859(2) 0.038(4) 0.26(3) Uani 0.1667 1 d DG U P A -2
H22D H 0.096974 0.844546 0.048230 0.315 Uiso 0.1667 1 calc R U P A -2

loop_
_atom_site_aniso_label
_atom_site_aniso_U_11
_atom_site_aniso_U_22
_atom_site_aniso_U_33
_atom_site_aniso_U_23
_atom_site_aniso_U_13
_atom_site_aniso_U_12
Co1 0.107(7) 0.110(11) 0.107(7) -0.003(7) 0.058(8) -0.003(7)
Co2 0.120(7) 0.104(11) 0.120(7) -0.003(7) 0.062(9) -0.003(7)
Co3 0.119(5) 0.107(7) 0.119(5) 0.002(8) 0.071(7) 0.002(8)
O1U3 0.094(15) 0.10(3) 0.094(15) 0.01(3) 0.04(2) 0.01(3)
O1W 0.14(2) 0.11(3) 0.14(2) 0.02(2) 0.04(3) 0.02(2)
O2W 0.17(3) 0.10(4) 0.17(3) 0.02(2) 0.05(4) 0.02(2)
O3W 0.16(2) 0.13(3) 0.16(2) 0.01(3) 0.02(3) 0.01(3)
O1A 0.09(2) 0.12(2) 0.13(2) 0.03(2) 0.033(18) -0.01(2)
O2A 0.11(2) 0.11(2) 0.13(2) 0.00(2) 0.059(19) -0.02(2)
O3A 0.12(2) 0.11(3) 0.15(2) 0.02(2) 0.01(2) -0.03(2)
O4A 0.10(2) 0.17(3) 0.16(3) 0.08(2) 0.00(2) -0.05(2)
O5A 0.15(2) 0.13(2) 0.14(2) 0.00(2) 0.09(2) 0.03(2)
O6A 0.13(2) 0.10(2) 0.12(2) 0.02(2) 0.014(19) 0.03(2)
C1A 0.096(18) 0.095(19) 0.130(19) 0.02(2) 0.063(16) -0.030(19)
C2A 0.098(18) 0.093(19) 0.127(18) 0.01(2) 0.060(16) -0.026(19)
C3A 0.11(2) 0.11(2) 0.14(2) 0.000(19) 0.053(18) -0.037(19)
C4A 0.097(18) 0.10(2) 0.149(19) 0.002(19) 0.056(17) -0.026(19)
C5A 0.097(19) 0.104(19) 0.148(19) 0.00(2) 0.055(17) -0.013(19)
C6A 0.098(19) 0.098(19) 0.14(2) 0.009(19) 0.062(18) -0.009(19)
C7A 0.113(9) 0.098(9) 0.138(9) 0.016(12) 0.061(7) -0.018(11)
S1A 0.113(9) 0.098(9) 0.138(9) 0.016(12) 0.061(7) -0.018(11)
C7A' 0.113(9) 0.098(9) 0.138(9) 0.016(12) 0.061(7) -0.018(11)
S1A' 0.113(9) 0.098(9) 0.138(9) 0.016(12) 0.061(7) -0.018(11)
C8A 0.109(11) 0.115(11) 0.155(12) 0.000(10) 0.050(9) -0.044(10)
S2A 0.109(11) 0.115(11) 0.155(12) 0.000(10) 0.050(9) -0.044(10)
C8A' 0.109(11) 0.115(11) 0.155(12) 0.000(10) 0.050(9) -0.044(10)
S2A' 0.109(11) 0.115(11) 0.155(12) 0.000(10) 0.050(9) -0.044(10)
C9A 0.107(11) 0.104(11) 0.156(12) 0.003(10) 0.053(9) -0.002(10)
S3A 0.107(11) 0.104(11) 0.156(12) 0.003(10) 0.053(9) -0.002(10)
C9A' 0.107(11) 0.104(11) 0.156(12) 0.003(10) 0.053(9) -0.002(10)
S3A' 0.107(11) 0.104(11) 0.156(12) 0.003(10) 0.053(9) -0.002(10)
C10A 0.097(16) 0.092(16) 0.138(17) 0.02(2) 0.063(15) -0.015(19)
C11A 0.101(19) 0.116(19) 0.154(19) 0.008(18) 0.046(17) -0.052(18)
C12A 0.124(19) 0.107(19) 0.152(19) 0.002(18) 0.051(17) 0.013(18)
C13A 0.08(2) 0.11(2) 0.12(2) 0.02(3) 0.064(17) -0.01(3)
C14A 0.10(3) 0.13(3) 0.15(2) 0.03(2) 0.03(2) -0.04(2)
C15A 0.13(2) 0.12(3) 0.13(3) 0.00(2) 0.07(2) 0.02(2)
N1C 0.14(2) 0.11(3) 0.14(2) 0.02(2) 0.04(3) 0.02(2)
C1C 0.16(3) 0.13(4) 0.16(4) 0.01(4) 0.02(4) 0.02(4)
N2C 0.18(3) 0.16(3) 0.18(4) 0.00(3) 0.01(4) 0.04(3)
C2C 0.16(4) 0.13(4) 0.16(4) -0.01(4) 0.01(4) 0.02(4)
C3C 0.15(4) 0.12(4) 0.14(4) 0.01(4) 0.02(4) 0.02(4)
C4C 0.21(3) 0.21(3) 0.23(3) 0.00(3) 0.02(3) 0.07(3)
C5C 0.23(2) 0.23(2) 0.25(2) 0.00(2) 0.03(2) 0.08(2)
C6C 0.23(2) 0.23(2) 0.25(2) 0.00(2) 0.03(2) 0.08(2)
C7C 0.24(3) 0.25(3) 0.26(3) 0.00(3) 0.03(3) 0.09(3)
C8C 0.23(2) 0.23(2) 0.25(2) 0.00(2) 0.03(2) 0.08(2)
C9C 0.23(2) 0.23(2) 0.25(2) 0.00(2) 0.03(2) 0.08(2)
C10C 0.28(3) 0.28(3) 0.29(5) 0.01(3) 0.01(3) 0.08(5)
C11C 0.26(2) 0.26(3) 0.28(3) 0.01(2) 0.02(2) 0.08(3)
C12C 0.26(2) 0.26(3) 0.28(3) 0.01(2) 0.02(2) 0.08(3)
C13C 0.27(3) 0.27(3) 0.30(4) 0.01(3) 0.01(3) 0.06(4)
C14C 0.28(2) 0.28(2) 0.32(3) 0.01(2) 0.01(2) 0.04(3)
C15C 0.29(2) 0.29(2) 0.33(3) 0.00(2) 0.01(2) 0.04(3)
C16C 0.29(2) 0.29(2) 0.33(3) 0.00(2) 0.01(2) 0.04(3)
C17C 0.29(3) 0.29(3) 0.34(4) 0.00(3) 0.00(3) 0.03(4)
C18C 0.29(2) 0.29(2) 0.33(3) 0.00(2) 0.01(2) 0.04(3)
C19C 0.29(2) 0.29(2) 0.33(3) 0.00(2) 0.01(2) 0.04(3)
N3C 0.29(4) 0.29(4) 0.34(5) 0.00(4) 0.00(4) 0.01(5)
C20C 0.29(5) 0.29(5) 0.34(6) 0.01(5) 0.01(5) 0.01(6)
N4C 0.29(6) 0.29(6) 0.34(7) 0.01(6) 0.01(5) 0.01(6)
C21C 0.29(6) 0.29(6) 0.35(7) 0.00(6) 0.01(5) 0.01(6)
C22C 0.29(5) 0.29(5) 0.35(6) 0.01(5) 0.01(5) 0.01(6)
N1D 0.17(3) 0.10(4) 0.17(3) 0.02(2) 0.05(4) 0.02(2)
C1D 0.20(4) 0.13(4) 0.18(4) 0.01(4) 0.05(4) 0.01(4)
N2D 0.20(3) 0.15(4) 0.21(4) 0.00(3) 0.06(4) 0.00(3)
C2D 0.18(4) 0.13(4) 0.18(4) 0.01(4) 0.07(4) 0.01(4)
C3D 0.17(4) 0.10(4) 0.17(4) 0.04(4) 0.07(4) 0.01(4)
C4D 0.19(3) 0.16(3) 0.23(3) -0.01(3) 0.07(3) 0.00(3)
C5D 0.18(2) 0.18(2) 0.24(2) -0.02(2) 0.08(2) 0.01(2)
C6D 0.18(2) 0.18(2) 0.24(2) -0.02(2) 0.08(2) 0.01(2)
C7D 0.19(3) 0.19(3) 0.25(3) -0.03(3) 0.07(3) 0.00(3)
C8D 0.18(2) 0.18(2) 0.24(2) -0.02(2) 0.08(2) 0.01(2)
C9D 0.18(2) 0.18(2) 0.24(2) -0.02(2) 0.08(2) 0.01(2)
C10D 0.22(3) 0.22(3) 0.27(5) -0.05(3) 0.05(3) 0.00(5)
C11D 0.21(2) 0.21(2) 0.27(3) -0.06(2) 0.06(2) 0.00(3)
C12D 0.21(2) 0.21(2) 0.27(3) -0.06(2) 0.06(2) 0.00(3)
C13D 0.21(3) 0.21(3) 0.27(4) -0.07(3) 0.07(3) 0.01(4)
C14D 0.22(2) 0.22(2) 0.27(3) -0.08(2) 0.08(2) 0.01(3)
C15D 0.22(2) 0.22(2) 0.27(3) -0.10(2) 0.08(2) 0.01(3)
C16D 0.22(2) 0.22(2) 0.27(3) -0.10(2) 0.08(2) 0.01(3)
C17D 0.23(3) 0.23(3) 0.28(4) -0.09(3) 0.09(3) 0.01(4)
C18D 0.22(2) 0.22(2) 0.27(3) -0.10(2) 0.08(2) 0.01(3)
C19D 0.22(2) 0.22(2) 0.27(3) -0.10(2) 0.08(2) 0.01(3)
N3D 0.25(4) 0.25(4) 0.28(5) -0.09(4) 0.09(4) 0.01(5)
C20D 0.25(5) 0.26(5) 0.28(6) -0.09(5) 0.09(5) 0.00(6)
N4D 0.26(6) 0.26(5) 0.29(7) -0.09(5) 0.09(6) -0.01(6)
C21D 0.26(6) 0.26(5) 0.28(7) -0.10(5) 0.09(6) -0.01(6)
C22D 0.25(5) 0.25(5) 0.28(6) -0.10(5) 0.09(5) 0.00(6)

loop_
_atom_type_symbol
_atom_type_description
_atom_type_scat_dispersion_real
_atom_type_scat_dispersion_imag
_atom_type_scat_source
C C 0.0181 0.0091 'International Tables Vol C Tables 4.2.6.8 and 6.1.1.4'
H H 0.0000 0.0000 'International Tables Vol C Tables 4.2.6.8 and 6.1.1.4'
Co Co -2.3653 3.6143 'International Tables Vol C Tables 4.2.6.8 and 6.1.1.4'
N N 0.0311 0.0180 'International Tables Vol C Tables 4.2.6.8 and 6.1.1.4'
O O 0.0492 0.0322 'International Tables Vol C Tables 4.2.6.8 and 6.1.1.4'
S S 0.3331 0.5567 'International Tables Vol C Tables 4.2.6.8 and 6.1.1.4'

loop_
_geom_angle_atom_site_label_1
_geom_angle_atom_site_label_2
_geom_angle_atom_site_label_3
_geom_angle
_geom_angle_site_symmetry_1
_geom_angle_site_symmetry_3
O1A Co1 O1A 98.1(18) 24 .
O1A Co1 O1U3 91.2(10) 24 .
O1A Co1 O1U3 91.2(10) . .
O1A Co1 N1C 83.1(13) 24 .
O1A Co1 N1C 83.1(13) . .
O1U3 Co1 N1C 171.2(18) . .
O1A Co1 O3A 81.5(11) 24 42_455
O1A Co1 O3A 175.9(13) . 42_455
O1U3 Co1 O3A 92.9(10) . 42_455
N1C Co1 O3A 92.8(12) . 42_455
O1A Co1 O3A 175.9(13) 24 31_554
O1A Co1 O3A 81.5(11) . 31_554
O1U3 Co1 O3A 92.9(10) . 31_554
N1C Co1 O3A 92.8(12) . 31_554
O3A Co1 O3A 98.6(15) 42_455 31_554
O6A Co2 O6A 86.8(16) 39 29
O6A Co2 O1U3 93.8(11) 39 .
O6A Co2 O1U3 93.8(11) 29 .
O6A Co2 O2A 92.8(10) 39 24
O6A Co2 O2A 176.5(13) 29 24
O1U3 Co2 O2A 89.7(11) . 24
O6A Co2 O2A 176.5(13) 39 .
O6A Co2 O2A 92.8(11) 29 .
O1U3 Co2 O2A 89.7(11) . .
O2A Co2 O2A 87.4(16) 24 .
O6A Co2 N1D 86.0(12) 39 .
O6A Co2 N1D 86.0(12) 29 .
O1U3 Co2 N1D 180(2) . .
O2A Co2 N1D 90.5(13) 24 .
O2A Co2 N1D 90.5(13) . .
O5A Co3 O5A 102.3(18) 39 29
O5A Co3 O1U3 88.0(13) 39 .
O5A Co3 O1U3 88.0(13) 29 .
O5A Co3 O4A 165.7(13) 39 31_554
O5A Co3 O4A 91.3(11) 29 31_554
O1U3 Co3 O4A 97.1(14) . 31_554
O5A Co3 O4A 91.3(11) 39 42_455
O5A Co3 O4A 165.7(13) 29 42_455
O1U3 Co3 O4A 97.1(14) . 42_455
O4A Co3 O4A 74.8(16) 31_554 42_455
O5A Co3 O3W 87.3(13) 39 .
O5A Co3 O3W 87.3(13) 29 .
O1U3 Co3 O3W 173(2) . .
O4A Co3 O3W 88.8(14) 31_554 .
O4A Co3 O3W 88.8(14) 42_455 .
Co3 O1U3 Co2 120(2) . .
Co3 O1U3 Co1 116(2) . .
Co2 O1U3 Co1 123.4(15) . .
C13A O1A Co1 130(2) . .
C13A O2A Co2 129(2) . .
C14A O3A Co1 130(2) . 29
C14A O4A Co3 130(2) . 29
C15A O5A Co3 133(2) . 31_554
C15A O6A Co2 130(2) . 31_554
C2A C1A C6A 120.6(16) . .
C2A C1A C7A 103(2) . .
C6A C1A C7A 136(3) . .
C2A C1A S1A' 120.0(19) . .
C6A C1A S1A' 119(2) . .
C1A C2A C3A 120.1(17) . .
C1A C2A C7A' 103(2) . .
C3A C2A C7A' 137(3) . .
C1A C2A S1A 119.8(19) . .
C3A C2A S1A 120(2) . .
C4A C3A C2A 119.4(15) . .
C4A C3A C8A 105(2) . .
C2A C3A C8A 136(3) . .
C4A C3A S2A' 121.2(19) . .
C2A C3A S2A' 119(2) . .
C5A C4A C3A 120.2(17) . .
C5A C4A C8A' 137(3) . .
C3A C4A C8A' 103(2) . .
C5A C4A S2A 120(2) . .
C3A C4A S2A 120.0(18) . .
C6A C5A C4A 120.3(17) . .
C6A C5A C9A 104(2) . .
C4A C5A C9A 135(3) . .
C6A C5A S3A' 120.6(19) . .
C4A C5A S3A' 119(2) . .
C5A C6A C1A 119.3(15) . .
C5A C6A C9A' 103(2) . .
C1A C6A C9A' 137(3) . .
C5A C6A S3A 120.1(18) . .
C1A C6A S3A 120(2) . .
C10A C7A C1A 119(3) . .
C10A C7A H7A 120.7 . .
C1A C7A H7A 120.7 . .
C2A S1A C10A 87.9(12) . .
C10A C7A' C2A 119(3) . .
C10A C7A' H7A' 120.5 . .
C2A C7A' H7A' 120.5 . .
C1A S1A' C10A 87.7(13) . .
C11A C8A C3A 116(3) . .
C11A C8A H8A 122.2 . .
C3A C8A H8A 122.2 . .
C4A S2A C11A 86.4(13) . .
C11A C8A' C4A 117(3) . .
C11A C8A' H8A' 121.6 . .
C4A C8A' H8A' 121.6 . .
C3A S2A' C11A 85.7(13) . .
C12A C9A C5A 117(3) . .
C12A C9A H9A 121.6 . .
C5A C9A H9A 121.6 . .
C6A S3A C12A 87.1(13) . .
C12A C9A' C6A 117(3) . .
C12A C9A' H9A' 121.4 . .
C6A C9A' H9A' 121.4 . .
C5A S3A' C12A 86.6(13) . .
C7A' C10A C13A 131.4(18) . .
C7A C10A C13A 131.5(17) . .
C7A C10A S1A 110.9(18) . .
C13A C10A S1A 117.5(12) . .
C7A' C10A S1A' 110.8(19) . .
C13A C10A S1A' 117.8(12) . .
C8A C11A C14A 130.5(17) . .
C8A' C11A C14A 129.1(17) . .
C8A' C11A S2A' 113(2) . .
C14A C11A S2A' 117.5(13) . .
C8A C11A S2A 113.5(19) . .
C14A C11A S2A 115.8(12) . .
C9A' C12A C15A 131.6(18) . .
C9A C12A C15A 128.0(17) . .
C9A C12A S3A 112.3(19) . .
C15A C12A S3A 118.7(13) . .
C9A' C12A S3A' 113(2) . .
C15A C12A S3A' 114.9(12) . .
O1A C13A O2A 131(2) . .
O1A C13A C10A 113.8(18) . .
O2A C13A C10A 115.0(18) . .
O3A C14A O4A 128(3) . .
O3A C14A C11A 118(2) . .
O4A C14A C11A 113.9(19) . .
O6A C15A O5A 132(3) . .
O6A C15A C12A 118(2) . .
O5A C15A C12A 110.2(19) . .
C1C N1C C1C 56(4) . 24
C1C N1C C3C 105(3) . .
C1C N1C C3C 81(4) 24 .
C1C N1C C3C 81(4) . 24
C1C N1C C3C 105(3) 24 24
C3C N1C C3C 51(6) . 24
C1C N1C Co1 125(3) . .
C1C N1C Co1 125(3) 24 .
C3C N1C Co1 130(4) . .
C3C N1C Co1 130(4) 24 .
N1C C1C N2C 112(2) . .
N1C C1C H1C 124.2 . .
N2C C1C H1C 124.2 . .
C1C N2C C2C 108(3) . .
C1C N2C C4C 117(4) . .
C2C N2C C4C 135(4) . .
C3C C2C N2C 105(3) . .
C3C C2C H2C 127.6 . .
N2C C2C H2C 127.6 . .
C2C C3C N1C 111(3) . .
C2C C3C H3C 124.5 . .
N1C C3C H3C 124.5 . .
C5C C4C C9C 120.0 . .
C5C C4C N2C 118.4(15) . .
C9C C4C N2C 121.6(15) . .
C6C C5C C4C 120.0 . .
C6C C5C H5C 120.0 . .
C4C C5C H5C 120.0 . .
C5C C6C C7C 120.0 . .
C5C C6C H6C 120.0 . .
C7C C6C H6C 120.0 . .
C8C C7C C6C 120.0 . .
C8C C7C C11C 119.9(14) . .
C6C C7C C11C 119.8(15) . .
C9C C8C C7C 120.0 . .
C9C C8C H8C 120.0 . .
C7C C8C H8C 120.0 . .
C8C C9C C4C 120.0 . .
C8C C9C H9C 120.0 . .
C4C C9C H9C 120.0 . .
C11C C10C C11C 121(3) 20 .
C11C C10C H10C 119.4 20 .
C11C C10C H10C 119.4 . .
C12C C11C C10C 119(2) . .
C12C C11C C7C 124.1(16) . .
C10C C11C C7C 116.5(18) . .
C11C C12C C13C 119(2) . .
C11C C12C H12C 120.5 . .
C13C C12C H12C 120.5 . .
C12C C13C C12C 121(3) 20 .
C12C C13C C14C 119.7(15) 20 .
C12C C13C C14C 119.7(15) . .
C19C C14C C15C 120(2) . .
C19C C14C C13C 120.9(17) . .
C15C C14C C13C 118.7(17) . .
C16C C15C C14C 120(2) . .
C16C C15C H15C 120.0 . .
C14C C15C H15C 120.0 . .
C15C C16C C17C 119(2) . .
C15C C16C H16C 120.4 . .
C17C C16C H16C 120.4 . .
C18C C17C C16C 121(3) . .
C18C C17C N3C 121.4(18) . .
C16C C17C N3C 117.6(18) . .
C17C C18C C19C 119(2) . .
C17C C18C H18C 120.3 . .
C19C C18C H18C 120.3 . .
C14C C19C C18C 120(2) . .
C14C C19C H19C 120.1 . .
C18C C19C H19C 120.1 . .
C22C N3C C20C 108.0(15) . .
C22C N3C C17C 126(4) . .
C20C N3C C17C 126(3) . .
N4C C20C N3C 108.0(3) . .
N4C C20C H20C 126.0 . .
N3C C20C H20C 126.0 . .
C21C N4C C20C 108.00(8) . .
N4C C21C C22C 108.0 . .
N4C C21C H21C 126.0 . .
C22C C21C H21C 126.0 . .
N3C C22C C21C 108.0(18) . .
N3C C22C H22C 126.0 . .
C21C C22C H22C 126.0 . .
C1D N1D C1D 68(4) 24 .
C1D N1D C3D 42(4) 24 .
C1D N1D C3D 104(3) . .
C3D N1D C3D 123(7) 24 .
C1D N1D Co2 134(3) 24 .
C1D N1D Co2 134(3) . .
C3D N1D Co2 117(3) 24 .
C3D N1D Co2 117(3) . .
N1D C1D N2D 112(2) . .
N1D C1D H1D 124.1 . .
N2D C1D H1D 124.1 . .
C1D N2D C2D 108(3) . .
C1D N2D C4D 113(3) . .
C2D N2D C4D 139(4) . .
C3D C2D N2D 104(3) . .
C3D C2D H2D 127.8 . .
N2D C2D H2D 127.8 . .
C2D C3D N1D 112(3) . .
C2D C3D H3D 124.0 . .
N1D C3D H3D 124.0 . .
C5D C4D C9D 120.0 . .
C5D C4D N2D 120.2(15) . .
C9D C4D N2D 119.8(15) . .
C4D C5D C6D 120.0 . .
C4D C5D H5D 120.0 . .
C6D C5D H5D 120.0 . .
C5D C6D C7D 120.0 . .
C5D C6D H6D 120.0 . .
C7D C6D H6D 120.0 . .
C8D C7D C6D 120.0 . .
C8D C7D C11D 118.7(14) . .
C6D C7D C11D 121.3(14) . .
C7D C8D C9D 120.0 . .
C7D C8D H8D 120.0 . .
C9D C8D H8D 120.0 . .
C8D C9D C4D 120.0 . .
C8D C9D H9D 120.0 . .
C4D C9D H9D 120.0 . .
C11D C10D C11D 121(3) . 19_665
C11D C10D H10D 119.6 . .
C11D C10D H10D 119.6 19_665 .
C12D C11D C10D 120(2) . .
C12D C11D C7D 122.9(15) . .
C10D C11D C7D 117.5(18) . .
C11D C12D C13D 119.4(19) . .
C11D C12D H12D 120.3 . .
C13D C12D H12D 120.3 . .
C12D C13D C12D 120(3) 19_665 .
C12D C13D C14D 120.0(15) 19_665 .
C12D C13D C14D 120.0(15) . .
C15D C14D C19D 120.2(7) . .
C15D C14D C13D 118.3(14) . .
C19D C14D C13D 121.5(12) . .
C14D C15D C16D 119.9(5) . .
C14D C15D H15D 120.1 . .
C16D C15D H15D 120.1 . .
C15D C16D C17D 121.03(6) . .
C15D C16D H16D 119.5 . .
C17D C16D H16D 119.5 . .
C18D C17D C16D 117.1 . .
C18D C17D N3D 123.1(16) . .
C16D C17D N3D 119.8(16) . .
C17D C18D C19D 121.7 . .
C17D C18D H18D 119.1 . .
C19D C18D H18D 119.1 . .
C18D C19D C14D 119.9(3) . .
C18D C19D H19D 120.0 . .
C14D C19D H19D 120.0 . .
C22D N3D C20D 108.0(12) . .
C22D N3D C17D 126(2) . .
C20D N3D C17D 126.2(18) . .
C17D N3D H21C 110(10) . 2_565
N4D C20D N3D 108.0(3) . .
N4D C20D H20D 126.0 . .
N3D C20D H20D 126.0 . .
N3D C20D H21C 66(10) . 2_565
C20D N4D C21D 108.0 . .
N4D C21D C22D 108.00(6) . .
N4D C21D H21D 126.0 . .
C22D C21D H21D 126.0 . .
N3D C22D C21D 108.0(9) . .
N3D C22D H22D 126.0 . .
C21D C22D H22D 126.0 . .

loop_
_geom_bond_atom_site_label_1
_geom_bond_atom_site_label_2
_geom_bond_distance
_geom_bond_site_symmetry_2
Co1 O1A 2.00(2) 24
Co1 O1A 2.00(2) .
Co1 O1U3 2.05(4) .
Co1 N1C 2.12(3) .
Co1 O3A 2.14(2) 42_455
Co1 O3A 2.14(2) 31_554
Co2 O6A 2.02(3) 39
Co2 O6A 2.02(3) 29
Co2 O1U3 2.05(4) .
Co2 O2A 2.09(3) 24
Co2 O2A 2.09(3) .
Co2 N1D 2.12(3) .
Co3 O5A 2.02(3) 39
Co3 O5A 2.02(3) 29
Co3 O1U3 2.04(3) .
Co3 O4A 2.10(3) 31_554
Co3 O4A 2.10(3) 42_455
Co3 O3W 2.19(4) .
O1A C13A 1.267(17) .
O2A C13A 1.269(17) .
O3A C14A 1.231(17) .
O4A C14A 1.245(17) .
O5A C15A 1.265(17) .
O6A C15A 1.229(17) .
C1A C2A 1.376(16) .
C1A C6A 1.385(16) .
C1A C7A 1.459(19) .
C1A S1A' 1.731(17) .
C2A C3A 1.389(16) .
C2A C7A' 1.457(19) .
C2A S1A 1.731(17) .
C3A C4A 1.385(17) .
C3A C8A 1.463(19) .
C3A S2A' 1.741(18) .
C4A C5A 1.384(16) .
C4A C8A' 1.457(19) .
C4A S2A 1.734(17) .
C5A C6A 1.383(17) .
C5A C9A 1.460(19) .
C5A S3A' 1.735(17) .
C6A C9A' 1.463(19) .
C6A S3A 1.727(17) .
C7A C10A 1.348(18) .
C7A H7A 0.9500 .
S1A C10A 1.750(16) .
C7A' C10A 1.345(19) .
C7A' H7A' 0.9500 .
S1A' C10A 1.754(17) .
C8A C11A 1.354(18) .
C8A H8A 0.9500 .
S2A C11A 1.765(16) .
C8A' C11A 1.354(19) .
C8A' H8A' 0.9500 .
S2A' C11A 1.764(17) .
C9A C12A 1.356(18) .
C9A H9A 0.9500 .
S3A C12A 1.760(16) .
C9A' C12A 1.352(18) .
C9A' H9A' 0.9500 .
S3A' C12A 1.761(17) .
C10A C13A 1.499(16) .
C11A C14A 1.494(16) .
C12A C15A 1.498(16) .
N1C C1C 1.313(19) .
N1C C1C 1.313(19) 24
N1C C3C 1.372(19) .
N1C C3C 1.372(19) 24
C1C N2C 1.348(19) .
C1C H1C 0.9500 .
N2C C2C 1.365(19) .
N2C C4C 1.430(19) .
C2C C3C 1.36(2) .
C2C H2C 0.9500 .
C3C H3C 0.9500 .
C4C C5C 1.3900 .
C4C C9C 1.3900 .
C5C C6C 1.3900 .
C5C H5C 0.9500 .
C6C C7C 1.3900 .
C6C H6C 0.9500 .
C7C C8C 1.3900 .
C7C C11C 1.495(19) .
C8C C9C 1.3900 .
C8C H8C 0.9500 .
C9C H9C 0.9500 .
C10C C11C 1.394(17) 20
C10C C11C 1.394(17) .
C10C H10C 0.9500 .
C11C C12C 1.383(18) .
C12C C13C 1.401(17) .
C12C H12C 0.9500 .
C13C C14C 1.50(2) .
C14C C19C 1.388(18) .
C14C C15C 1.392(18) .
C15C C16C 1.387(18) .
C15C H15C 0.9500 .
C16C C17C 1.395(18) .
C16C H16C 0.9500 .
C17C C18C 1.384(18) .
C17C N3C 1.42(2) .
C18C C19C 1.396(18) .
C18C H18C 0.9500 .
C19C H19C 0.9500 .
N3C C22C 1.42(2) .
N3C C20C 1.42(5) .
C20C N4C 1.4200 .
C20C H20C 0.9500 .
N4C C21C 1.4200 .
C21C C22C 1.4200 .
C21C H21C 0.9500 .
C22C H22C 0.9500 .
N1D C1D 1.321(19) 24
N1D C1D 1.321(19) .
N1D C3D 1.377(19) 24
N1D C3D 1.377(19) .
C1D N2D 1.356(19) .
C1D H1D 0.9500 .
N2D C2D 1.378(19) .
N2D C4D 1.430(19) .
C2D C3D 1.36(2) .
C2D H2D 0.9500 .
C3D H3D 0.9500 .
C4D C5D 1.3900 .
C4D C9D 1.3900 .
C5D C6D 1.3900 .
C5D H5D 0.9500 .
C6D C7D 1.3900 .
C6D H6D 0.9500 .
C7D C8D 1.3900 .
C7D C11D 1.495(19) .
C8D C9D 1.3900 .
C8D H8D 0.9500 .
C9D H9D 0.9500 .
C10D C11D 1.392(17) .
C10D C11D 1.392(17) 19_665
C10D H10D 0.9500 .
C11D C12D 1.387(18) .
C12D C13D 1.397(16) .
C12D H12D 0.9500 .
C13D C14D 1.50(2) .
C14D C15D 1.3896(15) .
C14D C19D 1.388(9) .
C15D C16D 1.3900 .
C15D H15D 0.9500 .
C16D C17D 1.4247 .
C16D H16D 0.9500 .
C17D C18D 1.3974 .
C17D N3D 1.43(2) .
C18D C19D 1.3900 .
C18D H18D 0.9500 .
C19D H19D 0.9500 .
N3D C22D 1.4200(11) .
N3D C20D 1.42(2) .
C20D N4D 1.4200 .
C20D H20D 0.9500 .
N4D C21D 1.4200 .
C21D C22D 1.4200 .
C21D H21D 0.9500 .
C22D H22D 0.9500 .

loop_
_geom_torsion_atom_site_label_1
_geom_torsion_atom_site_label_2
_geom_torsion_atom_site_label_3
_geom_torsion_atom_site_label_4
_geom_torsion
_geom_torsion_site_symmetry_1
_geom_torsion_site_symmetry_2
_geom_torsion_site_symmetry_3
_geom_torsion_site_symmetry_4
C6A C1A C2A C3A -1.2(18) . . . .
C7A C1A C2A C3A -178(2) . . . .
S1A' C1A C2A C3A -178(2) . . . .
C6A C1A C2A C7A' 176(3) . . . .
S1A' C1A C2A C7A' -0.5(13) . . . .
C6A C1A C2A S1A 176(2) . . . .
C7A C1A C2A S1A -0.9(19) . . . .
C1A C2A C3A C4A 1.4(17) . . . .
C7A' C2A C3A C4A -175(2) . . . .
S1A C2A C3A C4A -175.7(18) . . . .
C1A C2A C3A C8A 171(3) . . . .
S1A C2A C3A C8A -6(3) . . . .
C1A C2A C3A S2A' 174(2) . . . .
C7A' C2A C3A S2A' -2(4) . . . .
C2A C3A C4A C5A -3(3) . . . .
C8A C3A C4A C5A -176(3) . . . .
S2A' C3A C4A C5A -175(3) . . . .
C2A C3A C4A C8A' 172(2) . . . .
S2A' C3A C4A C8A' -1(2) . . . .
C2A C3A C4A S2A 172(2) . . . .
C8A C3A C4A S2A -1.0(13) . . . .
C3A C4A C5A C6A 4(4) . . . .
C8A' C4A C5A C6A -168(3) . . . .
S2A C4A C5A C6A -170.3(18) . . . .
C3A C4A C5A C9A 173(3) . . . .
S2A C4A C5A C9A -1(5) . . . .
C3A C4A C5A S3A' 176.3(18) . . . .
C8A' C4A C5A S3A' 4(5) . . . .
C4A C5A C6A C1A -4(3) . . . .
C9A C5A C6A C1A -176(3) . . . .
S3A' C5A C6A C1A -176(3) . . . .
C4A C5A C6A C9A' 172(3) . . . .
S3A' C5A C6A C9A' 0.2(14) . . . .
C4A C5A C6A S3A 172(3) . . . .
C9A C5A C6A S3A 0(2) . . . .
C2A C1A C6A C5A 3(3) . . . .
C7A C1A C6A C5A 178(2) . . . .
S1A' C1A C6A C5A 179.3(17) . . . .
C2A C1A C6A C9A' -172(3) . . . .
S1A' C1A C6A C9A' 5(4) . . . .
C2A C1A C6A S3A -173(2) . . . .
C7A C1A C6A S3A 2(4) . . . .
C2A C1A C7A C10A 1(2) . . . .
C6A C1A C7A C10A -175(3) . . . .
C1A C2A S1A C10A 0.6(18) . . . .
C3A C2A S1A C10A 177.6(19) . . . .
C1A C2A C7A' C10A 0.1(19) . . . .
C3A C2A C7A' C10A 177(2) . . . .
C2A C1A S1A' C10A 0.6(17) . . . .
C6A C1A S1A' C10A -176(2) . . . .
C4A C3A C8A C11A -0.8(19) . . . .
C2A C3A C8A C11A -172(3) . . . .
C5A C4A S2A C11A 176(3) . . . .
C3A C4A S2A C11A 1.8(18) . . . .
C5A C4A C8A' C11A 176(4) . . . .
C3A C4A C8A' C11A 2(3) . . . .
C4A C3A S2A' C11A -1(2) . . . .
C2A C3A S2A' C11A -173(2) . . . .
C6A C5A C9A C12A 0(3) . . . .
C4A C5A C9A C12A -171(4) . . . .
C5A C6A S3A C12A 1(2) . . . .
C1A C6A S3A C12A 177(3) . . . .
C5A C6A C9A' C12A 1(2) . . . .
C1A C6A C9A' C12A 176(4) . . . .
C6A C5A S3A' C12A -0.7(19) . . . .
C4A C5A S3A' C12A -173(3) . . . .
C2A C7A' C10A C13A -176(2) . . . .
C2A C7A' C10A S1A' 0(3) . . . .
C1A C7A C10A C13A 176(2) . . . .
C1A C7A C10A S1A 0(3) . . . .
C2A S1A C10A C7A 0(2) . . . .
C2A S1A C10A C13A -177(2) . . . .
C1A S1A' C10A C7A' 0(2) . . . .
C1A S1A' C10A C13A 176(2) . . . .
C3A C8A C11A C14A -173(3) . . . .
C3A C8A C11A S2A 2(3) . . . .
C4A C8A' C11A C14A 173(3) . . . .
C4A C8A' C11A S2A' -3(3) . . . .
C3A S2A' C11A C8A' 2(3) . . . .
C3A S2A' C11A C14A -174(2) . . . .
C4A S2A C11A C8A -2(2) . . . .
C4A S2A C11A C14A 174(2) . . . .
C6A C9A' C12A C15A -169(3) . . . .
C6A C9A' C12A S3A' -1(3) . . . .
C5A C9A C12A C15A 169(3) . . . .
C5A C9A C12A S3A 1(3) . . . .
C6A S3A C12A C9A -1(2) . . . .
C6A S3A C12A C15A -170(3) . . . .
C5A S3A' C12A C9A' 1(2) . . . .
C5A S3A' C12A C15A 171(2) . . . .
Co1 O1A C13A O2A 29(4) . . . .
Co1 O1A C13A C10A -152(2) . . . .
Co2 O2A C13A O1A -38(3) . . . .
Co2 O2A C13A C10A 143(2) . . . .
C7A' C10A C13A O1A 172(3) . . . .
C7A C10A C13A O1A -4(4) . . . .
S1A C10A C13A O1A 172(2) . . . .
S1A' C10A C13A O1A -4(3) . . . .
C7A' C10A C13A O2A -9(4) . . . .
C7A C10A C13A O2A 176(3) . . . .
S1A C10A C13A O2A -8(3) . . . .
S1A' C10A C13A O2A 175(2) . . . .
Co1 O3A C14A O4A 10(4) 29 . . .
Co1 O3A C14A C11A -170(2) 29 . . .
Co3 O4A C14A O3A -35(4) 29 . . .
Co3 O4A C14A C11A 145(2) 29 . . .
C8A C11A C14A O3A -11(4) . . . .
C8A' C11A C14A O3A 175(3) . . . .
S2A' C11A C14A O3A -10(3) . . . .
S2A C11A C14A O3A 173(3) . . . .
C8A C11A C14A O4A 168(3) . . . .
C8A' C11A C14A O4A -6(4) . . . .
S2A' C11A C14A O4A 170(3) . . . .
S2A C11A C14A O4A -7(3) . . . .
Co2 O6A C15A O5A -10(4) 31_554 . . .
Co2 O6A C15A C12A 170(2) 31_554 . . .
Co3 O5A C15A O6A -9(4) 31_554 . . .
Co3 O5A C15A C12A 171(3) 31_554 . . .
C9A' C12A C15A O6A -22(4) . . . .
C9A C12A C15A O6A 173(3) . . . .
S3A C12A C15A O6A -19(3) . . . .
S3A' C12A C15A O6A 170(2) . . . .
C9A' C12A C15A O5A 158(3) . . . .
C9A C12A C15A O5A -7(4) . . . .
S3A C12A C15A O5A 161(3) . . . .
S3A' C12A C15A O5A -10(3) . . . .
C1C N1C C1C N2C -69(3) 24 . . .
C3C N1C C1C N2C 0(2) . . . .
C3C N1C C1C N2C 46(5) 24 . . .
Co1 N1C C1C N2C 179(3) . . . .
N1C C1C N2C C2C 1(3) . . . .
N1C C1C N2C C4C 176(2) . . . .
C1C N2C C2C C3C -1(4) . . . .
C4C N2C C2C C3C -175(4) . . . .
N2C C2C C3C N1C 1(6) . . . .
C1C N1C C3C C2C 0(5) . . . .
C1C N1C C3C C2C 51(5) 24 . . .
C3C N1C C3C C2C -66(5) 24 . . .
Co1 N1C C3C C2C -180(4) . . . .
C1C N2C C4C C5C -113(4) . . . .
C2C N2C C4C C5C 61(6) . . . .
C1C N2C C4C C9C 69(4) . . . .
C2C N2C C4C C9C -118(5) . . . .
C9C C4C C5C C6C 0.0 . . . .
N2C C4C C5C C6C -179(2) . . . .
C4C C5C C6C C7C 0.0 . . . .
C5C C6C C7C C8C 0.0 . . . .
C5C C6C C7C C11C 174(2) . . . .
C6C C7C C8C C9C 0.0 . . . .
C11C C7C C8C C9C -174(2) . . . .
C7C C8C C9C C4C 0.0 . . . .
C5C C4C C9C C8C 0.0 . . . .
N2C C4C C9C C8C 179(3) . . . .
C11C C10C C11C C12C 2.6(15) 20 . . .
C11C C10C C11C C7C -177(2) 20 . . .
C8C C7C C11C C12C -114(4) . . . .
C6C C7C C11C C12C 72(4) . . . .
C8C C7C C11C C10C 65(3) . . . .
C6C C7C C11C C10C -109(3) . . . .
C10C C11C C12C C13C -8(3) . . . .
C7C C11C C12C C13C 171(3) . . . .
C11C C12C C13C C12C 14(5) . . . 20
C11C C12C C13C C14C -165(5) . . . .
C12C C13C C14C C19C 22(7) 20 . . .
C12C C13C C14C C19C -160(7) . . . .
C12C C13C C14C C15C -157(7) 20 . . .
C12C C13C C14C C15C 21(7) . . . .
C19C C14C C15C C16C -1(2) . . . .
C13C C14C C15C C16C 178(3) . . . .
C14C C15C C16C C17C -2(2) . . . .
C15C C16C C17C C18C 6(4) . . . .
C15C C16C C17C N3C -173(4) . . . .
C16C C17C C18C C19C -6(6) . . . .
N3C C17C C18C C19C 173(6) . . . .
C15C C14C C19C C18C 1(6) . . . .
C13C C14C C19C C18C -178(6) . . . .
C17C C18C C19C C14C 2(7) . . . .
C18C C17C N3C C22C 174(15) . . . .
C16C C17C N3C C22C -6(15) . . . .
C18C C17C N3C C20C -7(15) . . . .
C16C C17C N3C C20C 172(15) . . . .
C22C N3C C20C N4C 0.0(14) . . . .
C17C N3C C20C N4C -179(3) . . . .
N3C C20C N4C C21C 0.0(8) . . . .
C20C N4C C21C C22C 0.00(6) . . . .
C20C N3C C22C C21C 0.0(14) . . . .
C17C N3C C22C C21C 179(2) . . . .
N4C C21C C22C N3C 0.0(9) . . . .
C1D N1D C1D N2D 24(4) 24 . . .
C3D N1D C1D N2D -123(10) 24 . . .
C3D N1D C1D N2D 1(2) . . . .
Co2 N1D C1D N2D 155(4) . . . .
N1D C1D N2D C2D 2(3) . . . .
N1D C1D N2D C4D -179(2) . . . .
C1D N2D C2D C3D -3(5) . . . .
C4D N2D C2D C3D 177(4) . . . .
N2D C2D C3D N1D 4(6) . . . .
C1D N1D C3D C2D -35(6) 24 . . .
C1D N1D C3D C2D -3(5) . . . .
C3D N1D C3D C2D 39(9) 24 . . .
Co2 N1D C3D C2D -163(5) . . . .
C1D N2D C4D C5D 43(5) . . . .
C2D N2D C4D C5D -137(6) . . . .
C1D N2D C4D C9D -138(4) . . . .
C2D N2D C4D C9D 42(6) . . . .
C9D C4D C5D C6D 0.0 . . . .
N2D C4D C5D C6D 179(2) . . . .
C4D C5D C6D C7D 0.0 . . . .
C5D C6D C7D C8D 0.0 . . . .
C5D C6D C7D C11D 180(2) . . . .
C6D C7D C8D C9D 0.0 . . . .
C11D C7D C8D C9D -180(2) . . . .
C7D C8D C9D C4D 0.0 . . . .
C5D C4D C9D C8D 0.0 . . . .
N2D C4D C9D C8D -179(2) . . . .
C11D C10D C11D C12D 2.5(15) 19_665 . . .
C11D C10D C11D C7D -177(2) 19_665 . . .
C8D C7D C11D C12D -145(4) . . . .
C6D C7D C11D C12D 36(4) . . . .
C8D C7D C11D C10D 34(4) . . . .
C6D C7D C11D C10D -145(3) . . . .
C10D C11D C12D C13D -8(3) . . . .
C7D C11D C12D C13D 171(2) . . . .
C11D C12D C13D C12D 13(4) . . . 19_665
C11D C12D C13D C14D -165(4) . . . .
C12D C13D C14D C15D -133(5) 19_665 . . .
C12D C13D C14D C15D 45(5) . . . .
C12D C13D C14D C19D 47(6) 19_665 . . .
C12D C13D C14D C19D -134(6) . . . .
C19D C14D C15D C16D -0.3(13) . . . .
C13D C14D C15D C16D -179.6(16) . . . .
C14D C15D C16D C17D -2.2(6) . . . .
C15D C16D C17D C18D 4.5 . . . .
C15D C16D C17D N3D -175(2) . . . .
C16D C17D C18D C19D -4.5 . . . .
N3D C17D C18D C19D 175(2) . . . .
C17D C18D C19D C14D 2.2(6) . . . .
C15D C14D C19D C18D 0.3(13) . . . .
C13D C14D C19D C18D 179.6(16) . . . .
C18D C17D N3D C22D 159(10) . . . .
C16D C17D N3D C22D -22(10) . . . .
C18D C17D N3D C20D -22(10) . . . .
C16D C17D N3D C20D 157(10) . . . .
C22D N3D C20D N4D 0.0(11) . . . .
C17D N3D C20D N4D -179(2) . . . .
N3D C20D N4D C21D 0.0(7) . . . .
C20D N4D C21D C22D 0.0 . . . .
C20D N3D C22D C21D 0.0(11) . . . .
C17D N3D C22D C21D 179(2) . . . .
N4D C21D C22D N3D 0.0(7) . . . .

loop_
_platon_squeeze_void_nr
_platon_squeeze_void_average_x
_platon_squeeze_void_average_y
_platon_squeeze_void_average_z
_platon_squeeze_void_volume
_platon_squeeze_void_count_electrons
_platon_squeeze_void_content
1 -0.001 -0.010 -0.002 48013 15432 ' '
2 0.500 0.000 0.250 302 -5 ' '
3 0.250 0.000 0.500 303 -5 ' '
4 0.750 0.000 0.500 303 -4 ' '
5 0.500 0.000 0.750 303 -4 ' '
6 0.636 0.101 0.232 7 2 ' '
7 0.391 0.107 0.250 14 1 ' '
8 0.604 0.110 0.252 11 1 ' '
9 0.768 0.101 0.364 7 1 ' '
10 0.250 0.107 0.391 14 1 ' '
11 0.748 0.110 0.396 12 1 ' '
12 0.750 0.107 0.609 14 1 ' '
13 0.250 0.109 0.607 14 1 ' '
14 0.229 0.100 0.641 5 1 ' '
15 0.393 0.109 0.750 14 1 ' '
16 0.609 0.107 0.750 14 1 ' '
17 0.359 0.100 0.771 5 1 ' '
18 0.400 0.140 0.271 5 1 ' '
19 0.271 0.140 0.400 5 1 ' '
20 0.729 0.140 0.600 5 1 ' '
21 0.600 0.140 0.729 5 1 ' '
22 0.500 0.250 0.000 303 -5 ' '
23 1.000 0.250 0.500 303 -5 ' '
24 0.636 0.232 0.101 7 2 ' '
25 0.899 0.232 0.364 7 1 ' '
26 0.101 0.232 0.636 7 2 ' '
27 0.364 0.232 0.899 7 1 ' '
28 0.391 0.250 0.107 14 1 ' '
29 0.604 0.252 0.110 11 1 ' '
30 0.890 0.252 0.396 12 1 ' '
31 0.107 0.250 0.391 14 1 ' '
32 0.110 0.252 0.604 11 1 ' '
33 0.893 0.250 0.609 14 1 ' '
34 0.396 0.252 0.890 12 1 ' '
35 0.609 0.250 0.893 14 1 ' '
36 0.400 0.271 0.141 5 1 ' '
37 0.141 0.271 0.400 5 1 ' '
38 0.859 0.271 0.600 5 1 ' '
39 0.600 0.271 0.859 5 1 ' '
40 0.768 0.364 0.101 7 1 ' '
41 0.899 0.364 0.232 7 1 ' '
42 0.101 0.364 0.768 7 1 ' '
43 0.232 0.364 0.899 7 1 ' '
44 0.250 0.391 0.107 14 1 ' '
45 0.107 0.391 0.250 14 1 ' '
46 0.893 0.391 0.750 14 1 ' '
47 0.750 0.391 0.893 14 1 ' '
48 0.748 0.396 0.110 12 1 ' '
49 0.890 0.396 0.252 12 1 ' '
50 0.110 0.396 0.748 12 1 ' '
51 0.252 0.396 0.890 12 1 ' '
52 0.271 0.400 0.141 5 1 ' '
53 0.141 0.400 0.271 5 1 ' '
54 0.859 0.400 0.729 5 1 ' '
55 0.729 0.400 0.859 5 1 ' '
56 0.250 0.500 0.000 303 -4 ' '
57 0.750 0.500 0.000 303 -5 ' '
58 0.000 0.500 0.250 303 -4 ' '
59 0.000 0.500 0.750 303 -5 ' '
60 0.250 0.607 0.109 14 1 ' '
61 0.750 0.609 0.107 14 1 ' '
62 0.729 0.600 0.141 5 1 ' '
63 0.109 0.607 0.250 14 1 ' '
64 0.893 0.609 0.250 14 1 ' '
65 0.859 0.600 0.271 5 1 ' '
66 0.136 0.601 0.732 7 2 ' '
67 0.891 0.607 0.750 14 1 ' '
68 0.104 0.610 0.752 11 1 ' '
69 0.268 0.601 0.864 7 1 ' '
70 0.750 0.607 0.891 14 1 ' '
71 0.248 0.610 0.896 12 1 ' '
72 0.229 0.640 0.100 5 1 ' '
73 0.100 0.640 0.229 5 1 ' '
74 0.900 0.640 0.771 5 1 ' '
75 0.771 0.640 0.900 5 1 ' '
76 0.500 0.750 0.000 303 -5 ' '
77 1.000 0.750 0.500 303 -5 ' '
78 0.601 0.732 0.136 7 2 ' '
79 0.864 0.732 0.399 7 1 ' '
80 0.136 0.732 0.601 7 2 ' '
81 0.399 0.732 0.864 7 1 ' '
82 0.393 0.750 0.109 14 1 ' '
83 0.610 0.752 0.104 11 1 ' '
84 0.109 0.750 0.393 14 1 ' '
85 0.896 0.752 0.390 12 1 ' '
86 0.104 0.752 0.610 11 1 ' '
87 0.891 0.750 0.607 14 1 ' '
88 0.390 0.752 0.896 12 1 ' '
89 0.607 0.750 0.891 14 1 ' '
90 0.359 0.771 0.100 5 1 ' '
91 0.100 0.771 0.359 5 1 ' '
92 0.900 0.771 0.641 5 1 ' '
93 0.641 0.771 0.900 5 1 ' '
94 0.601 0.864 0.268 7 1 ' '
95 0.732 0.864 0.399 7 1 ' '
96 0.268 0.864 0.601 7 1 ' '
97 0.399 0.864 0.732 7 1 ' '
98 0.393 0.891 0.250 14 1 ' '
99 0.250 0.891 0.393 14 1 ' '
100 0.750 0.891 0.607 14 1 ' '
101 0.607 0.891 0.750 14 1 ' '
102 0.610 0.896 0.248 12 1 ' '
103 0.752 0.896 0.390 12 1 ' '
104 0.248 0.896 0.610 12 1 ' '
105 0.390 0.896 0.752 12 1 ' '
106 0.359 0.900 0.229 5 1 ' '
107 0.229 0.900 0.359 5 1 ' '
108 0.771 0.900 0.641 5 1 ' '
109 0.641 0.900 0.771 5 1 ' '
